data_4331110
loop_
_publ_author_name
'Gwendolyn A. Bailey'
'Eric W. Price'
'Brian M. Zeglis'
'Cara L. Ferreira'
'Eszter Boros'
'Michael J. Lacasse'
'Brian O. Patrick'
'Jason S. Lewis'
'Michael J. Adam'
'Chris Orvig'

_publ_section_title
;
 H2azapa: a Versatile Acyclic Multifunctional Chelator for 67Ga, 64Cu,
 111In, and 177Lu
;
_journal_name_full 'Inorganic Chemistry'
_journal_page_first 12575
_journal_page_last 12589
_journal_paper_doi 10.1021/ic302225z
_journal_volume 51
_journal_year 2012
_chemical_formula_sum 'C36 H34 Cu N10 O4'
_chemical_formula_weight 734.27
_chemical_name_systematic
;
 ?
;
_space_group_IT_number 60
_symmetry_cell_setting orthorhombic
_symmetry_space_group_name_Hall '-P 2n 2ab'
_symmetry_space_group_name_H-M 'P b c n'
_atom_sites_solution_hydrogens geom
_atom_sites_solution_primary direct
_atom_sites_solution_secondary difmap
_audit_creation_method SHELXL-97
_cell_angle_alpha 90.00
_cell_angle_beta 90.00
_cell_angle_gamma 90.00
_cell_formula_units_Z 4
_cell_length_a 10.8066(3)
_cell_length_b 10.6179(3)
_cell_length_c 27.9331(7)
_cell_measurement_reflns_used 9782
_cell_measurement_temperature 90.0(1)
_cell_measurement_theta_max 30.07
_cell_measurement_theta_min 3.69
_cell_volume 3205.14(15)
_computing_structure_refinement 'SHELXL-97 (Sheldrick, 2008)'
_diffrn_ambient_temperature 90.0(1)
_diffrn_measured_fraction_theta_full 0.999
_diffrn_measured_fraction_theta_max 0.999
_diffrn_measurement_device_type 'Bruker APEX DUO'
_diffrn_measurement_method 'area detector'
_diffrn_radiation_monochromator graphite
_diffrn_radiation_source 'fine-focus sealed tube'
_diffrn_radiation_type MoK\a
_diffrn_radiation_wavelength 0.71073
_diffrn_reflns_av_R_equivalents 0.0384
_diffrn_reflns_av_sigmaI/netI 0.0195
_diffrn_reflns_limit_h_max 15
_diffrn_reflns_limit_h_min -15
_diffrn_reflns_limit_k_max 14
_diffrn_reflns_limit_k_min -14
_diffrn_reflns_limit_l_max 36
_diffrn_reflns_limit_l_min -39
_diffrn_reflns_number 43539
_diffrn_reflns_theta_full 30.08
_diffrn_reflns_theta_max 30.08
_diffrn_reflns_theta_min 1.46
_exptl_absorpt_coefficient_mu 0.741
_exptl_absorpt_correction_T_max 0.929
_exptl_absorpt_correction_T_min 0.855
_exptl_absorpt_correction_type multi-scan
_exptl_absorpt_process_details 'SADABS, Sheldrick (2008)'
_exptl_crystal_colour blue
_exptl_crystal_density_diffrn 1.522
_exptl_crystal_description prism
_exptl_crystal_F_000 1524
_exptl_crystal_size_max 0.45
_exptl_crystal_size_mid 0.41
_exptl_crystal_size_min 0.10
_refine_diff_density_max 0.412
_refine_diff_density_min -0.466
_refine_diff_density_rms 0.058
_refine_ls_extinction_method none
_refine_ls_goodness_of_fit_ref 1.036
_refine_ls_hydrogen_treatment constr
_refine_ls_matrix_type full
_refine_ls_number_parameters 231
_refine_ls_number_reflns 4703
_refine_ls_number_restraints 0
_refine_ls_restrained_S_all 1.036
_refine_ls_R_factor_all 0.0383
_refine_ls_R_factor_gt 0.0296
_refine_ls_shift/su_max 0.001
_refine_ls_shift/su_mean 0.000
_refine_ls_structure_factor_coef Fsqd
_refine_ls_weighting_details 'calc w=1/[\s^2^(Fo^2^)+(0.0377P)^2^+1.9326P] where P=(Fo^2^+2Fc^2^)/3'
_refine_ls_weighting_scheme calc
_refine_ls_wR_factor_gt 0.0752
_refine_ls_wR_factor_ref 0.0796
_reflns_number_gt 3954
_reflns_number_total 4703
_reflns_threshold_expression >2\s(I)
_cod_data_source_file ic302225z_si_002_1.cif
_cod_data_source_block co408
_cod_database_code 4331110

loop_
_symmetry_equiv_pos_as_xyz
'x, y, z'
'x+1/2, -y+1/2, -z'
'-x, y, -z+1/2'
'-x+1/2, -y+1/2, z+1/2'
'-x, -y, -z'
'-x-1/2, y-1/2, z'
'x, -y, z-1/2'
'x-1/2, y-1/2, -z-1/2'

loop_
_atom_site_label
_atom_site_type_symbol
_atom_site_fract_x
_atom_site_fract_y
_atom_site_fract_z
_atom_site_U_iso_or_equiv
_atom_site_adp_type
_atom_site_occupancy
_atom_site_symmetry_multiplicity
_atom_site_calc_flag
_atom_site_refinement_flags
C1 C 0.94641(14) -0.04585(13) 0.83568(5) 0.0196(3) Uani 1 1 d .
C2 C 0.83190(13) 0.03053(12) 0.82271(5) 0.0165(2) Uani 1 1 d .
C3 C 0.72630(14) 0.03770(14) 0.85053(5) 0.0232(3) Uani 1 1 d .
H3 H 0.7194 -0.0102 0.8791 0.028 Uiso 1 1 calc R
C4 C 0.63061(14) 0.11596(15) 0.83596(5) 0.0251(3) Uani 1 1 d .
H4 H 0.5586 0.1248 0.8552 0.030 Uiso 1 1 calc R
C5 C 0.64081(12) 0.18122(14) 0.79311(5) 0.0207(3) Uani 1 1 d .
H5 H 0.5756 0.2343 0.7825 0.025 Uiso 1 1 calc R
C6 C 0.74762(12) 0.16794(12) 0.76589(5) 0.0150(2) Uani 1 1 d .
C7 C 0.76881(11) 0.22931(12) 0.71802(5) 0.0147(2) Uani 1 1 d .
H7A H 0.7439 0.1711 0.6921 0.018 Uiso 1 1 calc R
H7B H 0.7180 0.3066 0.7154 0.018 Uiso 1 1 calc R
C8 C 0.93234(11) 0.37354(12) 0.74217(4) 0.0129(2) Uani 1 1 d .
H8A H 0.8787 0.3756 0.7709 0.015 Uiso 1 1 calc R
H8B H 0.9155 0.4505 0.7232 0.015 Uiso 1 1 calc R
C9 C 0.93502(11) 0.27539(12) 0.66176(4) 0.0138(2) Uani 1 1 d .
H9A H 0.9314 0.1913 0.6466 0.017 Uiso 1 1 calc R
H9B H 1.0219 0.3047 0.6600 0.017 Uiso 1 1 calc R
C10 C 0.85646(11) 0.36373(11) 0.63309(4) 0.0128(2) Uani 1 1 d .
N3 N 0.87498(11) 0.49032(11) 0.63264(5) 0.0215(2) Uani 1 1 d .
N4 N 0.79693(12) 0.54187(11) 0.60214(4) 0.0216(2) Uani 1 1 d .
C11 C 0.76238(12) 0.33660(11) 0.60169(4) 0.0139(2) Uani 1 1 d .
H11 H 0.7283 0.2563 0.5946 0.017 Uiso 1 1 calc R
C12 C 0.63171(12) 0.47862(12) 0.54819(5) 0.0162(2) Uani 1 1 d .
H12A H 0.6558 0.5546 0.5299 0.019 Uiso 1 1 calc R
H12B H 0.5535 0.4972 0.5652 0.019 Uiso 1 1 calc R
C13 C 0.61178(12) 0.37049(12) 0.51423(4) 0.0144(2) Uani 1 1 d .
C14 C 0.68314(13) 0.35854(14) 0.47287(5) 0.0206(3) Uani 1 1 d .
H14 H 0.7421 0.4217 0.4652 0.025 Uiso 1 1 calc R
C15 C 0.66909(13) 0.25551(15) 0.44288(5) 0.0233(3) Uani 1 1 d .
H15 H 0.7192 0.2476 0.4151 0.028 Uiso 1 1 calc R
C16 C 0.58196(13) 0.16413(14) 0.45351(5) 0.0206(3) Uani 1 1 d .
H16 H 0.5723 0.0933 0.4331 0.025 Uiso 1 1 calc R
C17 C 0.50870(13) 0.17616(14) 0.49405(5) 0.0218(3) Uani 1 1 d .
H17 H 0.4481 0.1140 0.5011 0.026 Uiso 1 1 calc R
C18 C 0.52361(12) 0.27894(14) 0.52446(5) 0.0192(3) Uani 1 1 d .
H18 H 0.4735 0.2865 0.5522 0.023 Uiso 1 1 calc R
N1 N 0.84055(10) 0.09506(10) 0.78154(4) 0.0135(2) Uani 1 1 d .
N2 N 0.90121(9) 0.26132(10) 0.71309(4) 0.01182(19) Uani 1 1 d .
N5 N 0.72895(10) 0.44861(10) 0.58325(4) 0.0130(2) Uani 1 1 d .
O1 O 1.03691(10) -0.03381(9) 0.80696(4) 0.0210(2) Uani 1 1 d .
O2 O 0.94087(12) -0.11213(10) 0.87190(4) 0.0301(3) Uani 1 1 d .
Cu1 Cu 1.0000 0.092659(19) 0.7500 0.01137(6) Uani 1 2 d S

loop_
_atom_site_aniso_label
_atom_site_aniso_U_11
_atom_site_aniso_U_22
_atom_site_aniso_U_33
_atom_site_aniso_U_23
_atom_site_aniso_U_13
_atom_site_aniso_U_12
C1 0.0284(7) 0.0149(6) 0.0155(6) 0.0007(5) -0.0066(5) -0.0078(5)
C2 0.0218(6) 0.0161(6) 0.0117(5) -0.0010(5) -0.0012(5) -0.0084(5)
C3 0.0294(7) 0.0248(7) 0.0154(6) -0.0032(5) 0.0047(5) -0.0143(6)
C4 0.0211(6) 0.0302(7) 0.0239(7) -0.0101(6) 0.0089(5) -0.0115(6)
C5 0.0141(6) 0.0250(7) 0.0229(7) -0.0089(5) 0.0012(5) -0.0039(5)
C6 0.0132(5) 0.0160(6) 0.0158(5) -0.0047(4) -0.0021(4) -0.0025(4)
C7 0.0122(5) 0.0168(6) 0.0152(6) -0.0015(5) -0.0035(4) 0.0004(4)
C8 0.0146(5) 0.0114(5) 0.0127(5) -0.0017(4) -0.0025(4) 0.0013(4)
C9 0.0163(5) 0.0156(5) 0.0094(5) -0.0004(4) -0.0020(4) 0.0032(4)
C10 0.0156(5) 0.0118(5) 0.0110(5) -0.0001(4) -0.0022(4) 0.0010(4)
N3 0.0258(6) 0.0128(5) 0.0258(6) 0.0021(4) -0.0132(5) -0.0022(4)
N4 0.0271(6) 0.0114(5) 0.0262(6) 0.0010(4) -0.0133(5) -0.0027(4)
C11 0.0184(6) 0.0102(5) 0.0130(5) 0.0016(4) -0.0038(4) -0.0003(4)
C12 0.0187(6) 0.0143(5) 0.0157(6) 0.0019(5) -0.0074(5) 0.0028(4)
C13 0.0147(5) 0.0164(6) 0.0121(5) 0.0018(4) -0.0046(4) 0.0015(4)
C14 0.0200(6) 0.0262(7) 0.0156(6) 0.0023(5) -0.0003(5) -0.0046(5)
C15 0.0233(6) 0.0330(8) 0.0137(6) -0.0023(5) 0.0038(5) -0.0009(6)
C16 0.0205(6) 0.0250(7) 0.0162(6) -0.0061(5) -0.0034(5) 0.0015(5)
C17 0.0206(6) 0.0229(7) 0.0220(7) -0.0043(5) 0.0029(5) -0.0048(5)
C18 0.0189(6) 0.0227(6) 0.0161(6) -0.0027(5) 0.0026(5) -0.0022(5)
N1 0.0155(5) 0.0143(5) 0.0107(4) -0.0009(4) -0.0005(4) -0.0031(4)
N2 0.0120(4) 0.0135(5) 0.0099(4) -0.0015(4) -0.0018(4) 0.0009(4)
N5 0.0170(5) 0.0093(4) 0.0125(5) 0.0011(4) -0.0042(4) 0.0002(4)
O1 0.0234(5) 0.0159(5) 0.0237(5) 0.0041(4) -0.0034(4) -0.0012(4)
O2 0.0456(7) 0.0261(5) 0.0187(5) 0.0096(4) -0.0093(5) -0.0100(5)
Cu1 0.01341(10) 0.01061(10) 0.01010(10) 0.000 -0.00040(7) 0.000

loop_
_atom_type_symbol
_atom_type_description
_atom_type_scat_dispersion_real
_atom_type_scat_dispersion_imag
_atom_type_scat_source
C C 0.0033 0.0016 'International Tables Vol C Tables 4.2.6.8 and 6.1.1.4'
H H 0.0000 0.0000 'International Tables Vol C Tables 4.2.6.8 and 6.1.1.4'
N N 0.0061 0.0033 'International Tables Vol C Tables 4.2.6.8 and 6.1.1.4'
O O 0.0106 0.0060 'International Tables Vol C Tables 4.2.6.8 and 6.1.1.4'
Cu Cu 0.3201 1.2651 'International Tables Vol C Tables 4.2.6.8 and 6.1.1.4'

loop_
_geom_angle_atom_site_label_1
_geom_angle_atom_site_label_2
_geom_angle_atom_site_label_3
_geom_angle
_geom_angle_site_symmetry_1
_geom_angle_site_symmetry_3
O2 C1 O1 127.74(15) . .
O2 C1 C2 117.33(13) . .
O1 C1 C2 114.92(11) . .
N1 C2 C3 120.73(13) . .
N1 C2 C1 114.77(12) . .
C3 C2 C1 124.48(12) . .
C2 C3 C4 118.90(13) . .
C2 C3 H3 120.6 . .
C4 C3 H3 120.6 . .
C5 C4 C3 119.53(13) . .
C5 C4 H4 120.2 . .
C3 C4 H4 120.2 . .
C4 C5 C6 119.17(14) . .
C4 C5 H5 120.4 . .
C6 C5 H5 120.4 . .
N1 C6 C5 120.15(12) . .
N1 C6 C7 115.18(11) . .
C5 C6 C7 124.66(12) . .
N2 C7 C6 109.25(10) . .
N2 C7 H7A 109.8 . .
C6 C7 H7A 109.8 . .
N2 C7 H7B 109.8 . .
C6 C7 H7B 109.8 . .
H7A C7 H7B 108.3 . .
N2 C8 C8 112.02(8) . 3_756
N2 C8 H8A 109.2 . .
C8 C8 H8A 109.2 3_756 .
N2 C8 H8B 109.2 . .
C8 C8 H8B 109.2 3_756 .
H8A C8 H8B 107.9 . .
N2 C9 C10 116.06(10) . .
N2 C9 H9A 108.3 . .
C10 C9 H9A 108.3 . .
N2 C9 H9B 108.3 . .
C10 C9 H9B 108.3 . .
H9A C9 H9B 107.4 . .
N3 C10 C11 108.10(11) . .
N3 C10 C9 122.75(11) . .
C11 C10 C9 129.05(11) . .
N4 N3 C10 108.81(11) . .
N3 N4 N5 107.36(10) . .
N5 C11 C10 104.95(11) . .
N5 C11 H11 127.5 . .
C10 C11 H11 127.5 . .
N5 C12 C13 110.89(10) . .
N5 C12 H12A 109.5 . .
C13 C12 H12A 109.5 . .
N5 C12 H12B 109.5 . .
C13 C12 H12B 109.5 . .
H12A C12 H12B 108.0 . .
C18 C13 C14 119.04(12) . .
C18 C13 C12 120.11(12) . .
C14 C13 C12 120.83(12) . .
C15 C14 C13 120.79(13) . .
C15 C14 H14 119.6 . .
C13 C14 H14 119.6 . .
C16 C15 C14 119.87(13) . .
C16 C15 H15 120.1 . .
C14 C15 H15 120.1 . .
C15 C16 C17 119.91(13) . .
C15 C16 H16 120.0 . .
C17 C16 H16 120.0 . .
C16 C17 C18 120.27(13) . .
C16 C17 H17 119.9 . .
C18 C17 H17 119.9 . .
C13 C18 C17 120.11(13) . .
C13 C18 H18 119.9 . .
C17 C18 H18 119.9 . .
C6 N1 C2 121.45(12) . .
C6 N1 Cu1 121.73(9) . .
C2 N1 Cu1 116.45(9) . .
C7 N2 C8 110.75(9) . .
C7 N2 C9 110.54(9) . .
C8 N2 C9 113.09(10) . .
C7 N2 Cu1 103.07(7) . .
C8 N2 Cu1 105.79(7) . .
C9 N2 Cu1 113.07(7) . .
N4 N5 C11 110.78(10) . .
N4 N5 C12 119.55(10) . .
C11 N5 C12 129.65(11) . .
C1 O1 Cu1 113.11(9) . .
N1 Cu1 N1 178.49(6) 3_756 .
N1 Cu1 O1 100.51(4) 3_756 .
N1 Cu1 O1 80.46(4) . .
N1 Cu1 O1 80.46(4) 3_756 3_756
N1 Cu1 O1 100.51(4) . 3_756
O1 Cu1 O1 101.39(6) . 3_756
N1 Cu1 N2 77.46(4) 3_756 3_756
N1 Cu1 N2 101.35(4) . 3_756
O1 Cu1 N2 93.94(4) . 3_756
O1 Cu1 N2 155.06(4) 3_756 3_756
N1 Cu1 N2 101.35(4) 3_756 .
N1 Cu1 N2 77.46(4) . .
O1 Cu1 N2 155.06(4) . .
O1 Cu1 N2 93.94(4) 3_756 .
N2 Cu1 N2 79.30(5) 3_756 .

loop_
_geom_bond_atom_site_label_1
_geom_bond_atom_site_label_2
_geom_bond_distance
_geom_bond_site_symmetry_2
C1 O2 1.2339(17) .
C1 O1 1.2713(18) .
C1 C2 1.523(2) .
C2 N1 1.3419(16) .
C2 C3 1.3827(19) .
C3 C4 1.388(2) .
C3 H3 0.9500 .
C4 C5 1.387(2) .
C4 H4 0.9500 .
C5 C6 1.3894(18) .
C5 H5 0.9500 .
C6 N1 1.3410(16) .
C6 C7 1.5052(18) .
C7 N2 1.4769(16) .
C7 H7A 0.9900 .
C7 H7B 0.9900 .
C8 N2 1.4807(15) .
C8 C8 1.526(2) 3_756
C8 H8A 0.9900 .
C8 H8B 0.9900 .
C9 N2 1.4872(15) .
C9 C10 1.4973(16) .
C9 H9A 0.9900 .
C9 H9B 0.9900 .
C10 N3 1.3591(16) .
C10 C11 1.3732(17) .
N3 N4 1.3179(16) .
N4 N5 1.3412(15) .
C11 N5 1.3455(15) .
C11 H11 0.9500 .
C12 N5 1.4713(15) .
C12 C13 1.5048(18) .
C12 H12A 0.9900 .
C12 H12B 0.9900 .
C13 C18 1.3909(19) .
C13 C14 1.3947(18) .
C14 C15 1.386(2) .
C14 H14 0.9500 .
C15 C16 1.384(2) .
C15 H15 0.9500 .
C16 C17 1.3875(19) .
C16 H16 0.9500 .
C17 C18 1.392(2) .
C17 H17 0.9500 .
C18 H18 0.9500 .
N1 Cu1 1.9355(11) .
N2 Cu1 2.3259(10) .
O1 Cu1 2.1199(10) .
Cu1 N1 1.9355(11) 3_756
Cu1 O1 2.1199(10) 3_756
Cu1 N2 2.3259(10) 3_756

loop_
_geom_torsion_atom_site_label_1
_geom_torsion_atom_site_label_2
_geom_torsion_atom_site_label_3
_geom_torsion_atom_site_label_4
_geom_torsion
_geom_torsion_site_symmetry_1
_geom_torsion_site_symmetry_4
O2 C1 C2 N1 -176.29(12) . .
O1 C1 C2 N1 3.07(16) . .
O2 C1 C2 C3 5.0(2) . .
O1 C1 C2 C3 -175.64(12) . .
N1 C2 C3 C4 -2.0(2) . .
C1 C2 C3 C4 176.63(12) . .
C2 C3 C4 C5 2.5(2) . .
C3 C4 C5 C6 -0.8(2) . .
C4 C5 C6 N1 -1.49(19) . .
C4 C5 C6 C7 177.65(12) . .
N1 C6 C7 N2 -34.68(14) . .
C5 C6 C7 N2 146.14(12) . .
N2 C9 C10 N3 82.91(16) . .
N2 C9 C10 C11 -101.24(15) . .
C11 C10 N3 N4 -0.38(16) . .
C9 C10 N3 N4 176.23(12) . .
C10 N3 N4 N5 0.01(16) . .
N3 C10 C11 N5 0.58(14) . .
C9 C10 C11 N5 -175.75(12) . .
N5 C12 C13 C18 91.57(14) . .
N5 C12 C13 C14 -86.71(15) . .
C18 C13 C14 C15 -1.6(2) . .
C12 C13 C14 C15 176.67(13) . .
C13 C14 C15 C16 1.0(2) . .
C14 C15 C16 C17 0.2(2) . .
C15 C16 C17 C18 -0.9(2) . .
C14 C13 C18 C17 1.0(2) . .
C12 C13 C18 C17 -177.35(12) . .
C16 C17 C18 C13 0.3(2) . .
C5 C6 N1 C2 2.03(18) . .
C7 C6 N1 C2 -177.19(11) . .
C5 C6 N1 Cu1 -170.76(9) . .
C7 C6 N1 Cu1 10.01(15) . .
C3 C2 N1 C6 -0.26(18) . .
C1 C2 N1 C6 -179.02(11) . .
C3 C2 N1 Cu1 172.90(10) . .
C1 C2 N1 Cu1 -5.86(14) . .
C6 C7 N2 C8 -75.49(12) . .
C6 C7 N2 C9 158.37(10) . .
C6 C7 N2 Cu1 37.26(10) . .
C8 C8 N2 C7 152.44(11) 3_756 .
C8 C8 N2 C9 -82.85(13) 3_756 .
C8 C8 N2 Cu1 41.44(13) 3_756 .
C10 C9 N2 C7 52.73(14) . .
C10 C9 N2 C8 -72.09(13) . .
C10 C9 N2 Cu1 167.70(8) . .
N3 N4 N5 C11 0.37(15) . .
N3 N4 N5 C12 179.05(12) . .
C10 C11 N5 N4 -0.58(14) . .
C10 C11 N5 C12 -179.10(12) . .
C13 C12 N5 N4 151.45(12) . .
C13 C12 N5 C11 -30.14(18) . .
O2 C1 O1 Cu1 -179.81(12) . .
C2 C1 O1 Cu1 0.91(14) . .
C6 N1 Cu1 N1 47.91(9) . 3_756
C2 N1 Cu1 N1 -125.23(9) . 3_756
C6 N1 Cu1 O1 178.04(10) . .
C2 N1 Cu1 O1 4.91(9) . .
C6 N1 Cu1 O1 -82.03(10) . 3_756
C2 N1 Cu1 O1 104.84(9) . 3_756
C6 N1 Cu1 N2 85.90(10) . 3_756
C2 N1 Cu1 N2 -87.23(9) . 3_756
C6 N1 Cu1 N2 9.71(9) . .
C2 N1 Cu1 N2 -163.43(10) . .
C1 O1 Cu1 N1 175.72(9) . 3_756
C1 O1 Cu1 N1 -3.10(9) . .
C1 O1 Cu1 O1 -102.01(9) . 3_756
C1 O1 Cu1 N2 97.76(9) . 3_756
C1 O1 Cu1 N2 24.82(15) . .
C7 N2 Cu1 N1 154.68(7) . 3_756
C8 N2 Cu1 N1 -88.98(8) . 3_756
C9 N2 Cu1 N1 35.31(8) . 3_756
C7 N2 Cu1 N1 -26.27(7) . .
C8 N2 Cu1 N1 90.07(8) . .
C9 N2 Cu1 N1 -145.64(8) . .
C7 N2 Cu1 O1 -54.50(12) . .
C8 N2 Cu1 O1 61.83(12) . .
C9 N2 Cu1 O1 -173.87(9) . .
C7 N2 Cu1 O1 73.64(7) . 3_756
C8 N2 Cu1 O1 -170.03(7) . 3_756
C9 N2 Cu1 O1 -45.73(8) . 3_756
C7 N2 Cu1 N2 -130.58(9) . 3_756
C8 N2 Cu1 N2 -14.24(5) . 3_756
C9 N2 Cu1 N2 110.05(9) . 3_756
